data_4085288
loop_
_publ_author_name
'Kotyk, Christopher M.'
'MacDonald, Matthew R.'
'Ziller, Joseph W.'
'Evans, William J.'

_publ_section_title
;
 Reactivity of the Ln2+Complexes [K(2.2.2-cryptand)][(C5H4SiMe3)3Ln]:
 Reduction of Naphthalene and Biphenyl
;
_journal_issue 11
_journal_name_full Organometallics
_journal_page_first 2287
_journal_paper_doi 10.1021/om501063h
_journal_volume 34
_journal_year 2015
_chemical_formula_sum 'C48 H80 Ce K N2 O7 Si2'
_chemical_formula_weight 1032.54
_chemical_name_systematic
; 
 ? 
;
_space_group_crystal_system monoclinic
_space_group_IT_number 14
_space_group_name_Hall '-P 2yn'
_space_group_name_H-M_alt 'P 1 21/n 1'
_symmetry_space_group_name_Hall '-P 2yn'
_symmetry_space_group_name_H-M 'P 1 21/n 1'
_atom_sites_solution_hydrogens geom
_atom_sites_solution_primary direct
_atom_sites_solution_secondary difmap
_audit_creation_method SHELXL-2014
_cell_angle_alpha 90
_cell_angle_beta 96.954(2)
_cell_angle_gamma 90
_cell_formula_units_Z 4
_cell_length_a 13.549(2)
_cell_length_b 15.974(3)
_cell_length_c 25.192(4)
_cell_measurement_reflns_used 9914
_cell_measurement_temperature 88(2)
_cell_measurement_theta_max 27.60
_cell_measurement_theta_min 2.44
_cell_volume 5412.2(16)
_computing_cell_refinement 'Bruker SAINT 8.34a, 2013'
_computing_data_collection 'Bruker APEX2 2013.10-0, 2013'
_computing_data_reduction 'Bruker SAINT 8.34a, 2013'
_computing_molecular_graphics 'Bruker SHELXTL'
_computing_publication_material 'Bruker SHELXTL'
_computing_structure_refinement 'SHELXL-2014 (Sheldrick, 2014)'
_computing_structure_solution 'Bruker SHELXTL 2013/1'
_diffrn_ambient_temperature 88(2)
_diffrn_measured_fraction_theta_full 1.000
_diffrn_measured_fraction_theta_max 0.944
_diffrn_measurement_device_type 'Bruker SMART APEX II CCD'
_diffrn_measurement_method '\f and \w scans'
_diffrn_radiation_type MoK\a
_diffrn_radiation_wavelength 0.71073
_diffrn_reflns_av_R_equivalents 0.0464
_diffrn_reflns_av_unetI/netI 0.0414
_diffrn_reflns_Laue_measured_fraction_full 1.000
_diffrn_reflns_Laue_measured_fraction_max 0.944
_diffrn_reflns_limit_h_max 18
_diffrn_reflns_limit_h_min -18
_diffrn_reflns_limit_k_max 21
_diffrn_reflns_limit_k_min -21
_diffrn_reflns_limit_l_max 32
_diffrn_reflns_limit_l_min -33
_diffrn_reflns_number 65452
_diffrn_reflns_point_group_measured_fraction_full 1.000
_diffrn_reflns_point_group_measured_fraction_max 0.944
_diffrn_reflns_theta_full 25.242
_diffrn_reflns_theta_max 29.066
_diffrn_reflns_theta_min 1.513
_diffrn_source 'fine-focus sealed tube'
_exptl_absorpt_coefficient_mu 1.008
_exptl_absorpt_correction_T_max 0.9115
_exptl_absorpt_correction_T_min 0.8122
_exptl_absorpt_correction_type numerical
_exptl_absorpt_process_details 'Bruker SADABS 2012/1'
_exptl_crystal_colour green
_exptl_crystal_density_diffrn 1.267
_exptl_crystal_density_meas not_measured
_exptl_crystal_density_method not_measured
_exptl_crystal_description irregular
_exptl_crystal_F_000 2172
_exptl_crystal_size_max 0.212
_exptl_crystal_size_mid 0.207
_exptl_crystal_size_min 0.167
_refine_diff_density_max 0.695
_refine_diff_density_min -0.451
_refine_diff_density_rms 0.082
_refine_ls_extinction_method none
_refine_ls_goodness_of_fit_ref 1.017
_refine_ls_hydrogen_treatment constr
_refine_ls_matrix_type full
_refine_ls_number_parameters 558
_refine_ls_number_reflns 13663
_refine_ls_number_restraints 0
_refine_ls_restrained_S_all 1.017
_refine_ls_R_factor_all 0.0488
_refine_ls_R_factor_gt 0.0305
_refine_ls_shift/su_max 0.002
_refine_ls_shift/su_mean 0.000
_refine_ls_structure_factor_coef Fsqd
_refine_ls_weighting_details 'w=1/[\s^2^(Fo^2^)+(0.0261P)^2^+2.9728P] where P=(Fo^2^+2Fc^2^)/3'
_refine_ls_weighting_scheme calc
_refine_ls_wR_factor_gt 0.0605
_refine_ls_wR_factor_ref 0.0664
_reflns_Friedel_coverage 0.000
_reflns_number_gt 10803
_reflns_number_total 13663
_reflns_threshold_expression 'I > 2\s(I)'
_cod_data_source_file om501063h_si_002.cif
_cod_data_source_block cmk17
_cod_depositor_comments 'Adding full bibliography for 4085286--4085294.cif.'
_cod_original_cell_volume 5412.3(16)
_cod_database_code 4085288
_shelx_space_group_comment
; 
The symmetry employed for this shelxl refinement is uniquely defined 
by the following loop, which should always be used as a source of 
symmetry information in preference to the above space-group names. 
They are only intended as comments. 
;
_shelx_estimated_absorpt_t_min 0.815
_shelx_estimated_absorpt_t_max 0.850
_shelxl_version_number 2014-2

loop_
_space_group_symop_operation_xyz
'x, y, z'
'-x+1/2, y+1/2, -z+1/2'
'-x, -y, -z'
'x-1/2, -y-1/2, z-1/2'

loop_
_atom_site_label
_atom_site_type_symbol
_atom_site_fract_x
_atom_site_fract_y
_atom_site_fract_z
_atom_site_U_iso_or_equiv
_atom_site_adp_type
_atom_site_occupancy
_atom_site_site_symmetry_order
_atom_site_calc_flag
_atom_site_refinement_flags_posn
_atom_site_refinement_flags_adp
Ce1 Ce 0.60663(2) 0.48823(2) 0.15601(2) 0.01205(4) Uani 1 1 d . .
Si1 Si 0.30262(4) 0.51545(4) 0.12018(2) 0.01690(12) Uani 1 1 d . .
Si2 Si 0.87969(4) 0.45776(4) 0.10171(2) 0.01816(13) Uani 1 1 d . .
C1 C 0.47791(15) 0.62834(12) 0.14090(8) 0.0155(4) Uani 1 1 d . .
H1A H 0.4528 0.6608 0.1705 0.019 Uiso 1 1 calc R U
C2 C 0.56104(16) 0.65089(13) 0.11561(8) 0.0166(4) Uani 1 1 d . .
H2A H 0.6029 0.7019 0.1238 0.020 Uiso 1 1 calc R U
C3 C 0.56001(16) 0.60060(13) 0.06918(8) 0.0174(4) Uani 1 1 d . .
H3A H 0.6016 0.6102 0.0396 0.021 Uiso 1 1 calc R U
C4 C 0.47755(15) 0.54748(13) 0.06662(8) 0.0154(4) Uani 1 1 d . .
H4A H 0.4521 0.5128 0.0348 0.019 Uiso 1 1 calc R U
C5 C 0.42431(15) 0.56294(12) 0.11149(8) 0.0148(4) Uani 1 1 d . .
C6 C 0.29819(17) 0.40703(14) 0.09166(9) 0.0242(5) Uani 1 1 d . .
H6A H 0.3080 0.4096 0.0538 0.036 Uiso 1 1 calc R U
H6B H 0.2334 0.3818 0.0951 0.036 Uiso 1 1 calc R U
H6C H 0.3509 0.3730 0.1111 0.036 Uiso 1 1 calc R U
C7 C 0.19929(17) 0.57729(15) 0.08217(10) 0.0267(5) Uani 1 1 d . .
H7A H 0.2144 0.5868 0.0456 0.040 Uiso 1 1 calc R U
H7B H 0.1928 0.6313 0.0999 0.040 Uiso 1 1 calc R U
H7C H 0.1368 0.5461 0.0812 0.040 Uiso 1 1 calc R U
C8 C 0.27908(17) 0.51143(15) 0.19182(9) 0.0254(5) Uani 1 1 d . .
H8A H 0.2863 0.5677 0.2074 0.038 Uiso 1 1 calc R U
H8B H 0.3271 0.4736 0.2117 0.038 Uiso 1 1 calc R U
H8C H 0.2115 0.4910 0.1939 0.038 Uiso 1 1 calc R U
C9 C 0.67405(16) 0.41089(13) 0.06580(8) 0.0178(4) Uani 1 1 d . .
H9A H 0.6740 0.4380 0.0300 0.021 Uiso 1 1 calc R U
C10 C 0.59937(17) 0.35755(13) 0.07972(9) 0.0203(5) Uani 1 1 d . .
H10A H 0.5389 0.3403 0.0554 0.024 Uiso 1 1 calc R U
C11 C 0.63429(16) 0.31872(13) 0.12869(9) 0.0196(5) Uani 1 1 d . .
H11A H 0.6028 0.2695 0.1445 0.023 Uiso 1 1 calc R U
C12 C 0.73128(16) 0.34860(13) 0.14474(8) 0.0168(4) Uani 1 1 d . .
H12A H 0.7787 0.3240 0.1741 0.020 Uiso 1 1 calc R U
C13 C 0.75779(15) 0.40724(13) 0.10584(8) 0.0156(4) Uani 1 1 d . .
C14 C 0.86209(19) 0.55475(15) 0.05974(11) 0.0318(6) Uani 1 1 d . .
H14A H 0.8282 0.5404 0.0243 0.048 Uiso 1 1 calc R U
H14B H 0.9271 0.5794 0.0559 0.048 Uiso 1 1 calc R U
H14C H 0.8218 0.5951 0.0770 0.048 Uiso 1 1 calc R U
C15 C 0.96216(18) 0.38348(16) 0.06995(11) 0.0312(6) Uani 1 1 d . .
H15A H 0.9296 0.3668 0.0347 0.047 Uiso 1 1 calc R U
H15B H 0.9745 0.3338 0.0926 0.047 Uiso 1 1 calc R U
H15C H 1.0255 0.4110 0.0660 0.047 Uiso 1 1 calc R U
C16 C 0.94469(18) 0.48649(17) 0.16898(10) 0.0298(5) Uani 1 1 d . .
H16A H 0.9538 0.4363 0.1914 0.045 Uiso 1 1 calc R U
H16B H 0.9046 0.5274 0.1859 0.045 Uiso 1 1 calc R U
H16C H 1.0097 0.5109 0.1649 0.045 Uiso 1 1 calc R U
C17 C 0.54092(16) 0.43397(13) 0.24347(8) 0.0175(4) Uani 1 1 d . .
H17A H 0.4785 0.4001 0.2415 0.021 Uiso 1 1 calc R U
C18 C 0.53836(16) 0.52417(13) 0.25077(8) 0.0175(4) Uani 1 1 d . .
H18A H 0.4727 0.5528 0.2505 0.021 Uiso 1 1 calc R U
C19 C 0.62290(16) 0.57161(13) 0.25196(8) 0.0171(4) Uani 1 1 d . .
H19A H 0.6171 0.6340 0.2520 0.021 Uiso 1 1 calc R U
C20 C 0.71774(16) 0.53412(13) 0.24643(8) 0.0174(4) Uani 1 1 d . .
H20A H 0.7783 0.5696 0.2454 0.021 Uiso 1 1 calc R U
C21 C 0.72669(16) 0.44508(13) 0.26154(8) 0.0167(4) Uani 1 1 d . .
C22 C 0.81855(16) 0.40646(14) 0.27733(8) 0.0201(5) Uani 1 1 d . .
H22A H 0.8773 0.4394 0.2802 0.024 Uiso 1 1 calc R U
C23 C 0.82626(17) 0.32154(14) 0.28897(9) 0.0234(5) Uani 1 1 d . .
H23A H 0.8897 0.2969 0.2985 0.028 Uiso 1 1 calc R U
C24 C 0.74098(18) 0.27281(14) 0.28659(9) 0.0233(5) Uani 1 1 d . .
H24A H 0.7457 0.2147 0.2944 0.028 Uiso 1 1 calc R U
C25 C 0.64866(17) 0.30996(13) 0.27264(8) 0.0199(5) Uani 1 1 d . .
H25A H 0.5905 0.2765 0.2719 0.024 Uiso 1 1 calc R U
C26 C 0.63843(16) 0.39494(13) 0.25968(8) 0.0159(4) Uani 1 1 d . .
K1 K 0.76087(3) 0.49513(3) 0.53078(2) 0.01443(9) Uani 1 1 d . .
O1 O 0.76823(11) 0.64343(10) 0.47081(6) 0.0243(4) Uani 1 1 d . .
O2 O 0.66974(12) 0.50117(11) 0.42435(6) 0.0273(4) Uani 1 1 d . .
O3 O 0.95026(11) 0.49966(10) 0.58846(6) 0.0256(4) Uani 1 1 d . .
O4 O 0.89823(11) 0.36394(9) 0.51932(6) 0.0231(3) Uani 1 1 d . .
O5 O 0.66721(12) 0.55316(10) 0.61899(6) 0.0238(4) Uani 1 1 d . .
O6 O 0.63128(12) 0.38812(10) 0.57758(7) 0.0282(4) Uani 1 1 d . .
N1 N 0.83092(14) 0.65341(12) 0.58791(8) 0.0243(4) Uani 1 1 d . .
N2 N 0.69132(15) 0.33578(12) 0.47411(8) 0.0276(5) Uani 1 1 d . .
C27 C 0.84753(19) 0.71690(15) 0.54704(11) 0.0313(6) Uani 1 1 d . .
H27A H 0.9118 0.7052 0.5336 0.038 Uiso 1 1 calc R U
H27B H 0.8525 0.7728 0.5642 0.038 Uiso 1 1 calc R U
C28 C 0.76701(19) 0.71932(14) 0.50033(11) 0.0310(6) Uani 1 1 d . .
H28A H 0.7015 0.7264 0.5133 0.037 Uiso 1 1 calc R U
H28B H 0.7779 0.7674 0.4770 0.037 Uiso 1 1 calc R U
C29 C 0.69927(18) 0.64789(17) 0.42291(11) 0.0351(7) Uani 1 1 d . .
H29A H 0.7184 0.6943 0.4002 0.042 Uiso 1 1 calc R U
H29B H 0.6318 0.6597 0.4324 0.042 Uiso 1 1 calc R U
C30 C 0.69789(19) 0.56834(18) 0.39263(10) 0.0349(6) Uani 1 1 d . .
H30A H 0.6503 0.5729 0.3597 0.042 Uiso 1 1 calc R U
H30B H 0.7647 0.5574 0.3820 0.042 Uiso 1 1 calc R U
C31 C 0.6556(2) 0.42524(18) 0.39325(10) 0.0382(7) Uani 1 1 d . .
H31A H 0.7189 0.4091 0.3801 0.046 Uiso 1 1 calc R U
H31B H 0.6054 0.4347 0.3619 0.046 Uiso 1 1 calc R U
C32 C 0.6216(2) 0.35644(17) 0.42706(11) 0.0380(7) Uani 1 1 d . .
H32A H 0.5574 0.3729 0.4390 0.046 Uiso 1 1 calc R U
H32B H 0.6098 0.3056 0.4048 0.046 Uiso 1 1 calc R U
C33 C 0.92448(18) 0.63700(16) 0.62228(10) 0.0307(6) Uani 1 1 d . .
H33A H 0.9090 0.6111 0.6560 0.037 Uiso 1 1 calc R U
H33B H 0.9582 0.6910 0.6315 0.037 Uiso 1 1 calc R U
C34 C 0.99467(18) 0.58063(16) 0.59702(10) 0.0298(6) Uani 1 1 d . .
H34A H 1.0088 0.6046 0.5625 0.036 Uiso 1 1 calc R U
H34B H 1.0582 0.5758 0.6207 0.036 Uiso 1 1 calc R U
C35 C 1.02152(18) 0.44053(17) 0.57461(11) 0.0351(6) Uani 1 1 d . .
H35A H 1.0765 0.4358 0.6041 0.042 Uiso 1 1 calc R U
H35B H 1.0497 0.4596 0.5422 0.042 Uiso 1 1 calc R U
C36 C 0.97325(19) 0.35784(16) 0.56444(10) 0.0317(6) Uani 1 1 d . .
H36A H 1.0235 0.3157 0.5572 0.038 Uiso 1 1 calc R U
H36B H 0.9428 0.3397 0.5963 0.038 Uiso 1 1 calc R U
C37 C 0.86340(19) 0.28318(14) 0.50226(11) 0.0295(6) Uani 1 1 d . .
H37A H 0.8407 0.2525 0.5327 0.035 Uiso 1 1 calc R U
H37B H 0.9181 0.2509 0.4893 0.035 Uiso 1 1 calc R U
C38 C 0.77872(18) 0.29201(15) 0.45810(11) 0.0305(6) Uani 1 1 d . .
H38A H 0.8026 0.3229 0.4281 0.037 Uiso 1 1 calc R U
H38B H 0.7581 0.2355 0.4449 0.037 Uiso 1 1 calc R U
C39 C 0.7550(2) 0.68309(16) 0.62047(11) 0.0333(6) Uani 1 1 d . .
H39A H 0.6993 0.7078 0.5965 0.040 Uiso 1 1 calc R U
H39B H 0.7841 0.7280 0.6446 0.040 Uiso 1 1 calc R U
C40 C 0.7148(2) 0.61596(17) 0.65355(10) 0.0336(6) Uani 1 1 d . .
H40A H 0.7697 0.5906 0.6778 0.040 Uiso 1 1 calc R U
H40B H 0.6665 0.6405 0.6756 0.040 Uiso 1 1 calc R U
C41 C 0.63146(19) 0.48695(16) 0.64900(9) 0.0304(6) Uani 1 1 d . .
H41A H 0.5908 0.5100 0.6757 0.036 Uiso 1 1 calc R U
H41B H 0.6882 0.4561 0.6684 0.036 Uiso 1 1 calc R U
C42 C 0.57034(18) 0.42925(15) 0.61241(10) 0.0297(6) Uani 1 1 d . .
H42A H 0.5386 0.3869 0.6335 0.036 Uiso 1 1 calc R U
H42B H 0.5171 0.4611 0.5909 0.036 Uiso 1 1 calc R U
C43 C 0.57352(19) 0.33278(16) 0.54273(12) 0.0369(7) Uani 1 1 d . .
H43A H 0.5250 0.3649 0.5182 0.044 Uiso 1 1 calc R U
H43B H 0.5362 0.2941 0.5637 0.044 Uiso 1 1 calc R U
C44 C 0.6412(2) 0.28332(16) 0.51089(12) 0.0384(7) Uani 1 1 d . .
H44A H 0.6922 0.2546 0.5359 0.046 Uiso 1 1 calc R U
H44B H 0.6017 0.2398 0.4900 0.046 Uiso 1 1 calc R U
O7 O 1.24099(18) 0.21031(14) 0.22358(9) 0.0575(6) Uani 1 1 d . .
C45 C 1.4032(3) 0.1503(3) 0.2305(2) 0.1016(17) Uani 1 1 d . .
H45A H 1.4129 0.1646 0.2686 0.152 Uiso 1 1 calc R U
H45B H 1.4672 0.1527 0.2161 0.152 Uiso 1 1 calc R U
H45C H 1.3757 0.0937 0.2259 0.152 Uiso 1 1 calc R U
C46 C 1.3319(3) 0.2119(3) 0.20093(16) 0.0742(12) Uani 1 1 d . .
H46A H 1.3607 0.2690 0.2038 0.089 Uiso 1 1 calc R U
H46B H 1.3200 0.1967 0.1626 0.089 Uiso 1 1 calc R U
C47 C 1.1691(3) 0.26463(19) 0.19663(12) 0.0529(9) Uani 1 1 d . .
H47A H 1.1561 0.2488 0.1584 0.064 Uiso 1 1 calc R U
H47B H 1.1939 0.3230 0.1989 0.064 Uiso 1 1 calc R U
C48 C 1.0747(3) 0.2580(2) 0.22250(13) 0.0596(10) Uani 1 1 d . .
H48A H 1.0521 0.1997 0.2214 0.089 Uiso 1 1 calc R U
H48B H 1.0233 0.2934 0.2031 0.089 Uiso 1 1 calc R U
H48C H 1.0873 0.2767 0.2598 0.089 Uiso 1 1 calc R U

loop_
_atom_site_aniso_label
_atom_site_aniso_U_11
_atom_site_aniso_U_22
_atom_site_aniso_U_33
_atom_site_aniso_U_23
_atom_site_aniso_U_13
_atom_site_aniso_U_12
Ce1 0.01456(6) 0.01169(6) 0.00959(5) -0.00033(5) 0.00018(4) 0.00154(5)
Si1 0.0157(3) 0.0164(3) 0.0183(3) 0.0007(2) 0.0011(2) 0.0000(2)
Si2 0.0163(3) 0.0177(3) 0.0205(3) 0.0009(2) 0.0025(2) 0.0018(2)
C1 0.0205(11) 0.0121(10) 0.0137(10) 0.0002(8) 0.0006(8) 0.0053(8)
C2 0.0198(11) 0.0114(10) 0.0178(11) 0.0049(8) -0.0015(9) 0.0005(8)
C3 0.0223(11) 0.0165(11) 0.0133(10) 0.0042(8) 0.0012(9) 0.0010(9)
C4 0.0186(11) 0.0166(10) 0.0101(10) 0.0015(8) -0.0027(8) 0.0022(8)
C5 0.0155(10) 0.0142(10) 0.0139(10) 0.0035(8) -0.0009(8) 0.0028(8)
C6 0.0234(12) 0.0214(12) 0.0275(13) -0.0006(10) 0.0024(10) -0.0034(9)
C7 0.0188(12) 0.0257(13) 0.0345(14) 0.0027(10) -0.0007(10) -0.0003(10)
C8 0.0219(11) 0.0305(13) 0.0247(12) 0.0001(10) 0.0064(9) -0.0016(10)
C9 0.0224(11) 0.0189(11) 0.0124(10) -0.0034(8) 0.0032(9) 0.0041(9)
C10 0.0220(12) 0.0181(11) 0.0200(11) -0.0086(9) 0.0000(9) 0.0005(9)
C11 0.0230(12) 0.0129(10) 0.0231(12) -0.0041(9) 0.0040(9) -0.0005(9)
C12 0.0190(11) 0.0141(10) 0.0174(11) -0.0017(8) 0.0023(9) 0.0050(8)
C13 0.0180(11) 0.0151(10) 0.0139(10) -0.0022(8) 0.0028(8) 0.0045(8)
C14 0.0272(13) 0.0266(13) 0.0411(16) 0.0094(11) 0.0022(11) -0.0018(10)
C15 0.0232(13) 0.0315(14) 0.0403(15) -0.0049(11) 0.0095(11) 0.0045(10)
C16 0.0223(12) 0.0392(14) 0.0273(13) -0.0029(11) 0.0009(10) -0.0039(11)
C17 0.0188(11) 0.0173(11) 0.0160(11) 0.0006(8) 0.0011(9) -0.0011(8)
C18 0.0214(11) 0.0222(11) 0.0091(9) -0.0001(8) 0.0025(8) 0.0037(9)
C19 0.0271(12) 0.0154(10) 0.0079(10) 0.0002(8) -0.0019(8) 0.0020(9)
C20 0.0206(11) 0.0187(11) 0.0122(10) 0.0011(8) -0.0010(8) -0.0018(8)
C21 0.0224(11) 0.0191(11) 0.0081(10) 0.0009(8) 0.0004(8) 0.0015(9)
C22 0.0212(12) 0.0231(12) 0.0149(11) 0.0019(9) -0.0023(9) -0.0013(9)
C23 0.0255(12) 0.0244(12) 0.0187(12) 0.0038(9) -0.0037(9) 0.0078(10)
C24 0.0328(13) 0.0171(11) 0.0191(12) 0.0048(9) -0.0010(10) 0.0039(10)
C25 0.0242(12) 0.0182(11) 0.0169(11) 0.0015(9) 0.0009(9) -0.0005(9)
C26 0.0211(11) 0.0181(11) 0.0082(10) 0.0014(8) 0.0009(8) 0.0015(8)
K1 0.0153(2) 0.0137(2) 0.0145(2) -0.00005(16) 0.00257(16) -0.00071(16)
O1 0.0217(8) 0.0217(8) 0.0287(9) 0.0094(7) -0.0002(7) -0.0001(7)
O2 0.0275(9) 0.0403(11) 0.0136(8) -0.0017(7) 0.0006(6) 0.0006(7)
O3 0.0181(8) 0.0299(10) 0.0281(9) -0.0094(7) -0.0001(6) 0.0022(7)
O4 0.0261(9) 0.0171(8) 0.0257(9) -0.0019(6) 0.0013(7) 0.0051(6)
O5 0.0293(9) 0.0258(9) 0.0177(8) -0.0005(7) 0.0089(7) -0.0034(7)
O6 0.0244(9) 0.0208(8) 0.0425(11) -0.0025(7) 0.0168(8) -0.0035(7)
N1 0.0247(11) 0.0212(10) 0.0272(11) -0.0068(8) 0.0039(8) -0.0048(8)
N2 0.0240(11) 0.0227(11) 0.0371(12) -0.0123(9) 0.0080(9) -0.0012(8)
C27 0.0332(14) 0.0170(12) 0.0454(16) -0.0046(11) 0.0112(12) -0.0095(10)
C28 0.0283(13) 0.0183(12) 0.0472(16) 0.0088(11) 0.0082(12) -0.0003(10)
C29 0.0165(12) 0.0475(17) 0.0395(16) 0.0298(13) -0.0037(11) -0.0043(11)
C30 0.0201(13) 0.065(2) 0.0181(13) 0.0118(12) -0.0017(10) -0.0032(12)
C31 0.0328(15) 0.0592(19) 0.0204(13) -0.0198(12) -0.0060(11) 0.0139(13)
C32 0.0297(14) 0.0404(16) 0.0428(17) -0.0254(13) -0.0001(12) -0.0018(12)
C33 0.0315(14) 0.0313(14) 0.0282(14) -0.0122(11) -0.0003(11) -0.0070(11)
C34 0.0222(13) 0.0379(15) 0.0272(13) -0.0071(11) -0.0054(10) -0.0066(11)
C35 0.0219(13) 0.0475(17) 0.0341(15) -0.0110(12) -0.0032(11) 0.0107(12)
C36 0.0313(14) 0.0341(14) 0.0281(14) -0.0008(11) -0.0023(11) 0.0172(11)
C37 0.0340(14) 0.0147(11) 0.0422(15) -0.0035(10) 0.0143(12) 0.0025(10)
C38 0.0309(14) 0.0185(12) 0.0436(16) -0.0147(11) 0.0106(12) -0.0027(10)
C39 0.0391(15) 0.0250(13) 0.0368(15) -0.0163(11) 0.0094(12) -0.0050(11)
C40 0.0378(15) 0.0404(16) 0.0239(13) -0.0153(11) 0.0093(11) -0.0040(12)
C41 0.0331(13) 0.0370(14) 0.0237(12) 0.0064(11) 0.0143(10) 0.0016(11)
C42 0.0260(13) 0.0289(13) 0.0375(15) 0.0061(11) 0.0178(11) -0.0011(10)
C43 0.0294(14) 0.0263(14) 0.0588(19) -0.0078(12) 0.0210(13) -0.0105(11)
C44 0.0362(15) 0.0195(13) 0.062(2) -0.0115(12) 0.0170(14) -0.0096(11)
O7 0.0676(16) 0.0562(14) 0.0483(14) 0.0187(11) 0.0052(12) -0.0190(12)
C45 0.057(3) 0.124(4) 0.121(4) 0.057(3) -0.006(3) -0.023(3)
C46 0.069(3) 0.081(3) 0.072(3) 0.025(2) 0.005(2) -0.033(2)
C47 0.089(3) 0.0318(16) 0.0398(18) 0.0076(13) 0.0127(17) -0.0142(16)
C48 0.099(3) 0.0404(18) 0.0435(19) 0.0068(15) 0.0244(19) 0.0055(18)

loop_
_atom_type_symbol
_atom_type_description
_atom_type_scat_dispersion_real
_atom_type_scat_dispersion_imag
_atom_type_scat_source
C C 0.0033 0.0016 'International Tables Vol C Tables 4.2.6.8 and 6.1.1.4'
H H 0.0000 0.0000 'International Tables Vol C Tables 4.2.6.8 and 6.1.1.4'
N N 0.0061 0.0033 'International Tables Vol C Tables 4.2.6.8 and 6.1.1.4'
O O 0.0106 0.0060 'International Tables Vol C Tables 4.2.6.8 and 6.1.1.4'
Si Si 0.0817 0.0704 'International Tables Vol C Tables 4.2.6.8 and 6.1.1.4'
K K 0.2009 0.2494 'International Tables Vol C Tables 4.2.6.8 and 6.1.1.4'
Ce Ce -0.2486 2.6331 'International Tables Vol C Tables 4.2.6.8 and 6.1.1.4'

loop_
_geom_angle_atom_site_label_1
_geom_angle_atom_site_label_2
_geom_angle_atom_site_label_3
_geom_angle
Cnt1 Ce1 Cnt2 117.5
Cnt1 Ce1 C17 117.1
Cnt1 Ce1 C18 95.9
Cnt1 Ce1 C19 97.2
Cnt1 Ce1 C20 119.7
Cnt1 Ce1 C21 147.0
Cnt1 Ce1 C26 145.5
Cnt2 Ce1 C17 111.4
Cnt2 Ce1 C18 142.0
Cnt2 Ce1 C19 143.9
Cnt2 Ce1 C20 114.8
Cnt2 Ce1 C21 94.2
Cnt2 Ce1 C26 92.5
C17 Ce1 C20 65.70(7)
C17 Ce1 C18 31.48(6)
C20 Ce1 C18 53.98(7)
C17 Ce1 C19 54.52(7)
C20 Ce1 C19 30.77(6)
C18 Ce1 C19 29.03(6)
C17 Ce1 C11 87.51(7)
C20 Ce1 C11 113.06(6)
C18 Ce1 C11 118.94(6)
C19 Ce1 C11 132.80(6)
C17 Ce1 C10 109.84(7)
C20 Ce1 C10 138.55(6)
C18 Ce1 C10 139.72(7)
C19 Ce1 C10 161.43(6)
C11 Ce1 C10 28.86(6)
C17 Ce1 C2 121.60(6)
C20 Ce1 C2 97.49(6)
C18 Ce1 C2 92.25(6)
C19 Ce1 C2 82.07(6)
C11 Ce1 C2 145.11(6)
C10 Ce1 C2 116.39(6)
C17 Ce1 C12 95.23(6)
C20 Ce1 C12 91.16(6)
C18 Ce1 C12 121.58(6)
C19 Ce1 C12 119.01(6)
C11 Ce1 C12 28.85(6)
C10 Ce1 C12 47.43(6)
C2 Ce1 C12 142.50(6)
C17 Ce1 C9 134.84(7)
C20 Ce1 C9 126.82(6)
C18 Ce1 C9 166.30(6)
C19 Ce1 C9 156.70(6)
C11 Ce1 C9 47.37(6)
C10 Ce1 C9 28.61(6)
C2 Ce1 C9 100.91(6)
C12 Ce1 C9 47.33(6)
C17 Ce1 C1 96.19(6)
C20 Ce1 C1 99.88(6)
C18 Ce1 C1 71.49(6)
C19 Ce1 C1 73.60(6)
C11 Ce1 C1 145.11(6)
C10 Ce1 C1 121.39(6)
C2 Ce1 C1 28.75(6)
C12 Ce1 C1 166.62(6)
C9 Ce1 C1 119.31(6)
C17 Ce1 C3 142.14(6)
C20 Ce1 C3 122.14(6)
C18 Ce1 C3 118.31(6)
C19 Ce1 C3 110.98(6)
C11 Ce1 C3 116.17(6)
C10 Ce1 C3 87.54(6)
C2 Ce1 C3 28.94(6)
C12 Ce1 C3 120.00(6)
C9 Ce1 C3 73.81(6)
C1 Ce1 C3 47.30(6)
C17 Ce1 C4 122.49(6)
C20 Ce1 C4 144.31(6)
C18 Ce1 C4 112.50(6)
C19 Ce1 C4 120.82(6)
C11 Ce1 C4 102.30(6)
C10 Ce1 C4 74.94(6)
C2 Ce1 C4 47.37(6)
C12 Ce1 C4 120.01(6)
C9 Ce1 C4 74.74(6)
C1 Ce1 C4 47.22(6)
C3 Ce1 C4 28.49(6)
C17 Ce1 C13 123.99(6)
C20 Ce1 C13 98.14(6)
C18 Ce1 C13 145.53(6)
C19 Ce1 C13 128.79(6)
C11 Ce1 C13 48.17(6)
C10 Ce1 C13 47.99(6)
C2 Ce1 C13 113.27(6)
C12 Ce1 C13 29.23(6)
C9 Ce1 C13 29.07(6)
C1 Ce1 C13 139.80(6)
C3 Ce1 C13 92.88(6)
C4 Ce1 C13 101.92(6)
C17 Ce1 C5 95.91(6)
C20 Ce1 C5 126.30(6)
C18 Ce1 C5 83.48(6)
C19 Ce1 C5 96.71(6)
C11 Ce1 C5 116.05(6)
C10 Ce1 C5 94.84(6)
C2 Ce1 C5 48.16(6)
C12 Ce1 C5 142.15(6)
C9 Ce1 C5 102.43(6)
C1 Ce1 C5 29.09(6)
C3 Ce1 C5 47.99(6)
C4 Ce1 C5 29.19(6)
C13 Ce1 C5 130.71(6)
C17 Ce1 C26 29.49(6)
C20 Ce1 C26 52.18(6)
C18 Ce1 C26 50.83(6)
C19 Ce1 C26 59.03(6)
C11 Ce1 C26 74.12(6)
C10 Ce1 C26 102.40(6)
C2 Ce1 C26 140.61(6)
C12 Ce1 C26 70.78(6)
C9 Ce1 C26 117.16(6)
C1 Ce1 C26 122.12(6)
C3 Ce1 C26 169.03(6)
C4 Ce1 C26 150.16(6)
C13 Ce1 C26 97.23(6)
C5 Ce1 C26 125.36(6)
C17 Ce1 C21 52.19(6)
C20 Ce1 C21 29.16(6)
C18 Ce1 C21 58.74(6)
C19 Ce1 C21 50.14(6)
C11 Ce1 C21 85.57(6)
C10 Ce1 C21 113.55(6)
C2 Ce1 C21 126.59(6)
C12 Ce1 C21 69.19(6)
C9 Ce1 C21 114.49(6)
C1 Ce1 C21 123.70(6)
C3 Ce1 C21 150.09(6)
C4 Ce1 C21 170.71(6)
C13 Ce1 C21 86.98(6)
C5 Ce1 C21 142.22(6)
C26 Ce1 C21 27.60(6)
C5 Si1 C8 112.72(10)
C5 Si1 C6 108.73(10)
C8 Si1 C6 109.68(11)
C5 Si1 C7 110.10(10)
C8 Si1 C7 107.82(11)
C6 Si1 C7 107.67(11)
C13 Si2 C16 112.41(10)
C13 Si2 C15 109.26(10)
C16 Si2 C15 107.61(12)
C13 Si2 C14 109.78(10)
C16 Si2 C14 108.78(12)
C15 Si2 C14 108.92(12)
C2 C1 C5 109.70(18)
C2 C1 Ce1 75.50(11)
C5 C1 Ce1 75.99(11)
C1 C2 C3 107.47(19)
C1 C2 Ce1 75.75(11)
C3 C2 Ce1 75.91(12)
C4 C3 C2 108.06(19)
C4 C3 Ce1 75.76(11)
C2 C3 Ce1 75.15(11)
C3 C4 C5 109.54(18)
C3 C4 Ce1 75.75(11)
C5 C4 Ce1 75.68(11)
C1 C5 C4 105.21(18)
C1 C5 Si1 129.99(16)
C4 C5 Si1 124.24(15)
C1 C5 Ce1 74.92(11)
C4 C5 Ce1 75.12(11)
Si1 C5 Ce1 121.60(9)
C10 C9 C13 109.61(19)
C10 C9 Ce1 75.61(12)
C13 C9 Ce1 75.91(12)
C9 C10 C11 108.11(19)
C9 C10 Ce1 75.78(12)
C11 C10 Ce1 75.52(12)
C12 C11 C10 107.7(2)
C12 C11 Ce1 75.68(12)
C10 C11 Ce1 75.62(12)
C11 C12 C13 109.11(19)
C11 C12 Ce1 75.47(12)
C13 C12 Ce1 75.85(11)
C9 C13 C12 105.48(18)
C9 C13 Si2 125.54(16)
C12 C13 Si2 128.49(16)
C9 C13 Ce1 75.02(12)
C12 C13 Ce1 74.92(11)
Si2 C13 Ce1 121.44(9)
C18 C17 C26 114.77(18)
C18 C17 Ce1 78.14(12)
C26 C17 Ce1 89.34(12)
C19 C18 C17 121.2(2)
C19 C18 Ce1 76.35(12)
C17 C18 Ce1 70.38(11)
C18 C19 C20 121.42(19)
C18 C19 Ce1 74.62(12)
C20 C19 Ce1 71.97(11)
C19 C20 C21 115.02(19)
C19 C20 Ce1 77.27(11)
C21 C20 Ce1 88.61(12)
C22 C21 C26 118.10(19)
C22 C21 C20 122.69(19)
C26 C21 C20 119.21(18)
C22 C21 Ce1 135.56(14)
C26 C21 Ce1 74.99(11)
C20 C21 Ce1 62.23(10)
C23 C22 C21 122.1(2)
C24 C23 C22 119.8(2)
C23 C24 C25 119.3(2)
C24 C25 C26 122.3(2)
C25 C26 C21 118.37(19)
C25 C26 C17 122.38(19)
C21 C26 C17 119.24(18)
C25 C26 Ce1 133.37(14)
C21 C26 Ce1 77.41(11)
C17 C26 Ce1 61.17(11)
O3 K1 O6 112.27(5)
O3 K1 O2 139.85(5)
O6 K1 O2 101.32(5)
O3 K1 O1 99.63(5)
O6 K1 O1 143.21(5)
O2 K1 O1 60.02(5)
O3 K1 O4 60.00(5)
O6 K1 O4 92.53(5)
O2 K1 O4 98.38(5)
O1 K1 O4 119.97(5)
O3 K1 O5 93.08(5)
O6 K1 O5 60.65(5)
O2 K1 O5 123.18(5)
O1 K1 O5 101.13(5)
O4 K1 O5 132.81(5)
O3 K1 N1 60.79(5)
O6 K1 N1 119.20(5)
O2 K1 N1 120.26(5)
O1 K1 N1 61.31(5)
O4 K1 N1 119.77(5)
O5 K1 N1 59.78(5)
O3 K1 N2 118.91(5)
O6 K1 N2 60.62(5)
O2 K1 N2 60.11(5)
O1 K1 N2 119.04(6)
O4 K1 N2 59.99(5)
O5 K1 N2 120.13(5)
N1 K1 N2 179.62(6)
C28 O1 C29 110.44(19)
C28 O1 K1 115.63(13)
C29 O1 K1 115.51(13)
C30 O2 C31 110.91(19)
C30 O2 K1 116.49(13)
C31 O2 K1 120.14(14)
C35 O3 C34 110.56(18)
C35 O3 K1 117.57(13)
C34 O3 K1 116.41(13)
C37 O4 C36 110.82(18)
C37 O4 K1 120.17(13)
C36 O4 K1 112.33(13)
C41 O5 C40 110.89(18)
C41 O5 K1 112.75(13)
C40 O5 K1 119.54(13)
C43 O6 C42 110.47(18)
C43 O6 K1 116.55(14)
C42 O6 K1 114.40(13)
C33 N1 C39 109.93(19)
C33 N1 C27 109.80(19)
C39 N1 C27 110.03(19)
C33 N1 K1 109.38(13)
C39 N1 K1 109.69(13)
C27 N1 K1 107.98(13)
C32 N2 C38 110.3(2)
C32 N2 C44 109.7(2)
C38 N2 C44 110.4(2)
C32 N2 K1 109.14(14)
C38 N2 K1 108.36(13)
C44 N2 K1 108.89(14)
N1 C27 C28 113.84(19)
O1 C28 C27 109.48(19)
O1 C29 C30 110.9(2)
O2 C30 C29 110.3(2)
O2 C31 C32 109.7(2)
N2 C32 C31 114.5(2)
N1 C33 C34 113.68(19)
O3 C34 C33 109.2(2)
O3 C35 C36 109.6(2)
O4 C36 C35 109.4(2)
O4 C37 C38 109.50(19)
N2 C38 C37 114.1(2)
N1 C39 C40 113.9(2)
O5 C40 C39 109.3(2)
O5 C41 C42 109.45(19)
O6 C42 C41 110.20(19)
O6 C43 C44 109.3(2)
N2 C44 C43 113.0(2)
C47 O7 C46 112.1(2)
O7 C46 C45 108.9(3)
O7 C47 C48 108.7(2)

loop_
_geom_bond_atom_site_label_1
_geom_bond_atom_site_label_2
_geom_bond_distance
Cnt1 Ce1 2.571
Cnt2 Ce1 2.566
Ce1 C17 2.622(2)
Ce1 C20 2.676(2)
Ce1 C18 2.724(2)
Ce1 C19 2.745(2)
Ce1 C11 2.830(2)
Ce1 C10 2.831(2)
Ce1 C2 2.831(2)
Ce1 C12 2.833(2)
Ce1 C9 2.833(2)
Ce1 C1 2.835(2)
Ce1 C3 2.841(2)
Ce1 C4 2.841(2)
Ce1 C13 2.845(2)
Ce1 C5 2.848(2)
Ce1 C26 2.992(2)
Ce1 C21 3.024(2)
Si1 C5 1.852(2)
Si1 C8 1.872(2)
Si1 C6 1.873(2)
Si1 C7 1.878(2)
Si2 C13 1.852(2)
Si2 C16 1.870(2)
Si2 C15 1.874(2)
Si2 C14 1.875(2)
C1 C2 1.406(3)
C1 C5 1.427(3)
C2 C3 1.417(3)
C3 C4 1.398(3)
C4 C5 1.434(3)
C9 C10 1.399(3)
C9 C13 1.425(3)
C10 C11 1.411(3)
C11 C12 1.410(3)
C12 C13 1.432(3)
C17 C18 1.453(3)
C17 C26 1.473(3)
C18 C19 1.371(3)
C19 C20 1.440(3)
C20 C21 1.474(3)
C21 C22 1.403(3)
C21 C26 1.435(3)
C22 C23 1.389(3)
C23 C24 1.388(3)
C24 C25 1.391(3)
C25 C26 1.399(3)
K1 O3 2.7925(16)
K1 O6 2.8099(16)
K1 O2 2.8145(16)
K1 O1 2.8180(16)
K1 O4 2.8404(16)
K1 O5 2.8444(16)
K1 N1 3.0058(19)
K1 N2 3.013(2)
O1 C28 1.423(3)
O1 C29 1.436(3)
O2 C30 1.417(3)
O2 C31 1.444(3)
O3 C35 1.424(3)
O3 C34 1.432(3)
O4 C37 1.422(3)
O4 C36 1.434(3)
O5 C41 1.419(3)
O5 C40 1.430(3)
O6 C43 1.414(3)
O6 C42 1.435(3)
N1 C33 1.470(3)
N1 C39 1.470(3)
N1 C27 1.482(3)
N2 C32 1.461(3)
N2 C38 1.473(3)
N2 C44 1.474(3)
C27 C28 1.505(4)
C29 C30 1.481(4)
C31 C32 1.497(4)
C33 C34 1.505(3)
C35 C36 1.482(4)
C37 C38 1.505(4)
C39 C40 1.500(4)
C41 C42 1.483(3)
C43 C44 1.513(3)
O7 C47 1.415(4)
O7 C46 1.419(4)
C45 C46 1.511(5)
C47 C48 1.508(4)
